data_4518952
loop_
_publ_author_name
'Xiong, Kai'
'Zhou, Ying'
'Karges, Johannes'
'Du, Kejie'
'Shen, Jinchao'
'Lin, Mingwei'
'Wei, Fangmian'
'Kou, Junfeng'
'Chen, Yu'
'Ji, Liangnian'
'Chao, Hui'

_publ_section_title
;
 Autophagy-Dependent Apoptosis Induced by Apoferritin-Cu(II) Nanoparticles
 in Multidrug-Resistant Colon Cancer Cells.
;
_journal_issue 33
_journal_name_full 'ACS applied materials &amp; interfaces'
_journal_page_first 38959
_journal_page_last 38968
_journal_paper_doi 10.1021/acsami.1c07223
_journal_volume 13
_journal_year 2021
_chemical_formula_moiety '2(C21 H15 Cl2 Cu N3), 2(C H4 O)'
_chemical_formula_sum 'C44 H38 Cl4 Cu2 N6 O2'
_chemical_formula_weight 951.68
_space_group_crystal_system triclinic
_space_group_IT_number 2
_space_group_name_Hall '-P 1'
_space_group_name_H-M_alt 'P -1'
_atom_sites_solution_hydrogens geom
_atom_sites_solution_primary direct
_audit_creation_date 2021-04-18
_audit_creation_method
;
Olex2 1.2
(compiled 2017.03.28 svn.r3405 for OlexSys, GUI svn.r5337)
;
_cell_angle_alpha 105.0990(10)
_cell_angle_beta 103.555(2)
_cell_angle_gamma 93.979(2)
_cell_formula_units_Z 2
_cell_length_a 10.8683(5)
_cell_length_b 11.6322(3)
_cell_length_c 17.2760(5)
_cell_measurement_reflns_used 16443
_cell_measurement_temperature 150(2)
_cell_measurement_theta_max 25.999
_cell_measurement_theta_min 3.515
_cell_volume 2030.04(12)
_computing_molecular_graphics 'Olex2 (Dolomanov et al., 2009)'
_computing_publication_material 'Olex2 (Dolomanov et al., 2009)'
_computing_structure_refinement 'XL (Sheldrick, 2008)'
_computing_structure_solution 'SIR2004 (Burla et al., 2007)'
_diffrn_ambient_temperature 150.15
_diffrn_measured_fraction_theta_full 0.969
_diffrn_measured_fraction_theta_max 0.969
_diffrn_measurement_device_type 'multiwire proportional'
_diffrn_measurement_method 'phi and omega scans'
_diffrn_radiation_monochromator graphite
_diffrn_radiation_type MoK\a
_diffrn_radiation_wavelength 0.71073
_diffrn_reflns_av_R_equivalents 0.0305
_diffrn_reflns_av_unetI/netI 0.0428
_diffrn_reflns_Laue_measured_fraction_full 0.969
_diffrn_reflns_Laue_measured_fraction_max 0.969
_diffrn_reflns_limit_h_max 12
_diffrn_reflns_limit_h_min -12
_diffrn_reflns_limit_k_max 13
_diffrn_reflns_limit_k_min -12
_diffrn_reflns_limit_l_max 20
_diffrn_reflns_limit_l_min -20
_diffrn_reflns_number 13197
_diffrn_reflns_point_group_measured_fraction_full 0.969
_diffrn_reflns_point_group_measured_fraction_max 0.969
_diffrn_reflns_theta_full 24.999
_diffrn_reflns_theta_max 24.999
_diffrn_reflns_theta_min 3.515
_exptl_absorpt_coefficient_mu 1.358
_exptl_absorpt_correction_T_max 0.702
_exptl_absorpt_correction_T_min 0.482
_exptl_absorpt_correction_type none
_exptl_absorpt_process_details SADDAS
_exptl_crystal_colour GREEN
_exptl_crystal_density_diffrn 1.557
_exptl_crystal_description BLOCK
_exptl_crystal_F_000 972
_exptl_crystal_size_max 0.3
_exptl_crystal_size_mid 0.27
_exptl_crystal_size_min 0.25
_refine_diff_density_max 0.654
_refine_diff_density_min -0.482
_refine_diff_density_rms 0.074
_refine_ls_extinction_method none
_refine_ls_goodness_of_fit_ref 1.067
_refine_ls_hydrogen_treatment constr
_refine_ls_matrix_type full
_refine_ls_number_parameters 527
_refine_ls_number_reflns 6924
_refine_ls_number_restraints 0
_refine_ls_restrained_S_all 1.067
_refine_ls_R_factor_all 0.0369
_refine_ls_R_factor_gt 0.0320
_refine_ls_shift/su_max 0.001
_refine_ls_shift/su_mean 0.000
_refine_ls_structure_factor_coef Fsqd
_refine_ls_weighting_details 'w=1/[\s^2^(Fo^2^)+(0.0572P)^2^+0.1088P] where P=(Fo^2^+2Fc^2^)/3'
_refine_ls_weighting_scheme calc
_refine_ls_wR_factor_gt 0.0882
_refine_ls_wR_factor_ref 0.0916
_reflns_Friedel_coverage 0.000
_reflns_number_gt 6137
_reflns_number_total 6924
_reflns_threshold_expression 'I > 2\s(I)'
_cod_data_source_file am1c07223_si_002.cif
_cod_data_source_block cum
_cod_database_code 4518952
_shelx_shelxl_version_number 2014/7
_shelx_space_group_comment
;
The symmetry employed for this shelxl refinement is uniquely defined
by the following loop, which should always be used as a source of
symmetry information in preference to the above space-group names.
They are only intended as comments.
;
_shelx_estimated_absorpt_t_max 0.728
_shelx_estimated_absorpt_t_min 0.686
_olex2_refinement_description
;
1. Fixed Uiso
 At 1.2 times of:
  All C(H) groups
 At 1.5 times of:
  All C(H,H,H) groups, All O(H) groups
2.a Aromatic/amide H refined with riding coordinates:
 C1(H1), C2(H2), C3(H3), C4(H4), C7(H7), C10(H10), C11(H11), C12(H12),
 C13(H13), C14(H14), C15(H15), C18(H18), C19(H19), C20(H20), C21(H21), C22(H22),
  C23(H23), C24(H24), C25(H25), C28(H28), C31(H31), C32(H32), C33(H33),
 C34(H34), C35(H35), C36(H36), C39(H39), C40(H40), C41(H41), C42(H42)
2.b Idealised Me refined as rotating group:
 C43(H43A,H43B,H43C), C44(H44A,H44B,H44C)
2.c Idealised tetrahedral OH refined as rotating group:
 O1W(H1W), O2W(H2W)
;
_olex2_submission_special_instructions 'No special instructions were received'

loop_
_space_group_symop_operation_xyz
'x, y, z'
'-x, -y, -z'

loop_
_atom_site_label
_atom_site_type_symbol
_atom_site_fract_x
_atom_site_fract_y
_atom_site_fract_z
_atom_site_U_iso_or_equiv
_atom_site_adp_type
_atom_site_occupancy
_atom_site_site_symmetry_order
_atom_site_calc_flag
_atom_site_refinement_flags_posn
_atom_site_refinement_flags_adp
_atom_site_refinement_flags_occupancy
_atom_site_disorder_assembly
_atom_site_disorder_group
Cu1 Cu 0.17218(2) 0.50108(2) 0.08787(2) 0.01728(9) Uani 1 1 d . . . . .
Cu2 Cu 1.04081(3) 0.83932(2) 0.61160(2) 0.01793(9) Uani 1 1 d . . . . .
N1 N 0.29674(17) 0.58327(15) 0.04062(11) 0.0176(4) Uani 1 1 d . . . . .
N2 N 0.22992(17) 0.65291(15) 0.17517(11) 0.0169(4) Uani 1 1 d . . . . .
N3 N 0.05851(17) 0.48407(15) 0.16380(11) 0.0174(4) Uani 1 1 d . . . . .
N4 N 1.12851(17) 1.01318(16) 0.66234(11) 0.0186(4) Uani 1 1 d . . . . .
N5 N 0.97046(17) 0.89078(15) 0.70776(11) 0.0166(4) Uani 1 1 d . . . . .
N6 N 0.91164(17) 0.69090(16) 0.59326(11) 0.0178(4) Uani 1 1 d . . . . .
O1W O 0.5022(2) 0.59007(17) 0.31159(14) 0.0529(6) Uani 1 1 d . . . . .
H1W H 0.4517 0.5487 0.2666 0.079 Uiso 1 1 calc GR . . . .
O2W O 0.41636(16) 0.96973(14) 0.79347(10) 0.0273(4) Uani 1 1 d . . . . .
H2W H 0.3553 0.9225 0.7575 0.041 Uiso 1 1 calc GR . . . .
C1 C 0.3233(2) 0.5397(2) -0.03282(14) 0.0216(5) Uani 1 1 d . . . . .
H1 H 0.2726 0.4687 -0.0709 0.026 Uiso 1 1 calc R . . . .
C2 C 0.4208(2) 0.5939(2) -0.05503(14) 0.0232(5) Uani 1 1 d . . . . .
H2 H 0.4364 0.5610 -0.1077 0.028 Uiso 1 1 calc R . . . .
C3 C 0.4956(2) 0.6964(2) -0.00003(14) 0.0234(5) Uani 1 1 d . . . . .
H3 H 0.5647 0.7340 -0.0138 0.028 Uiso 1 1 calc R . . . .
C4 C 0.4687(2) 0.7444(2) 0.07631(14) 0.0207(5) Uani 1 1 d . . . . .
H4 H 0.5183 0.8154 0.1150 0.025 Uiso 1 1 calc R . . . .
C5 C 0.3686(2) 0.68648(18) 0.09434(13) 0.0175(5) Uani 1 1 d . . . . .
C6 C 0.3251(2) 0.72913(19) 0.17173(13) 0.0170(5) Uani 1 1 d . . . . .
C7 C 0.3704(2) 0.83666(19) 0.23342(13) 0.0185(5) Uani 1 1 d . . . . .
H7 H 0.4379 0.8902 0.2302 0.022 Uiso 1 1 calc R . . . .
C8 C 0.3154(2) 0.86582(19) 0.30111(13) 0.0187(5) Uani 1 1 d . . . . .
C9 C 0.3590(2) 0.98262(19) 0.36688(13) 0.0195(5) Uani 1 1 d . . . . .
C10 C 0.4793(2) 1.0445(2) 0.38256(15) 0.0318(6) Uani 1 1 d . . . . .
H10 H 0.5351 1.0118 0.3503 0.038 Uiso 1 1 calc R . . . .
C11 C 0.5211(3) 1.1525(2) 0.44377(17) 0.0419(7) Uani 1 1 d . . . . .
H11 H 0.6052 1.1923 0.4544 0.050 Uiso 1 1 calc R . . . .
C12 C 0.4388(3) 1.2025(2) 0.48970(16) 0.0351(6) Uani 1 1 d . . . . .
H12 H 0.4663 1.2772 0.5315 0.042 Uiso 1 1 calc R . . . .
C13 C 0.3178(2) 1.1438(2) 0.47463(14) 0.0257(5) Uani 1 1 d . . . . .
H13 H 0.2613 1.1790 0.5055 0.031 Uiso 1 1 calc R . . . .
C14 C 0.2772(2) 1.03322(19) 0.41441(13) 0.0196(5) Uani 1 1 d . . . . .
H14 H 0.1942 0.9920 0.4055 0.023 Uiso 1 1 calc R . . . .
C15 C 0.2179(2) 0.78320(18) 0.30401(13) 0.0182(5) Uani 1 1 d . . . . .
H15 H 0.1804 0.7993 0.3495 0.022 Uiso 1 1 calc R . . . .
C16 C 0.1763(2) 0.67708(19) 0.23951(13) 0.0174(5) Uani 1 1 d . . . . .
C17 C 0.0758(2) 0.57989(18) 0.23240(13) 0.0166(5) Uani 1 1 d . . . . .
C18 C 0.0053(2) 0.5821(2) 0.28985(14) 0.0211(5) Uani 1 1 d . . . . .
H18 H 0.0160 0.6509 0.3361 0.025 Uiso 1 1 calc R . . . .
C19 C -0.0811(2) 0.4822(2) 0.27852(14) 0.0223(5) Uani 1 1 d . . . . .
H19 H -0.1296 0.4810 0.3175 0.027 Uiso 1 1 calc R . . . .
C20 C -0.0961(2) 0.3840(2) 0.20995(14) 0.0237(5) Uani 1 1 d . . . . .
H20 H -0.1544 0.3144 0.2015 0.028 Uiso 1 1 calc R . . . .
C21 C -0.0247(2) 0.38865(19) 0.15379(14) 0.0207(5) Uani 1 1 d . . . . .
H21 H -0.0356 0.3214 0.1065 0.025 Uiso 1 1 calc R . . . .
C22 C 1.2159(2) 1.0668(2) 0.63548(14) 0.0230(5) Uani 1 1 d . . . . .
H22 H 1.2336 1.0255 0.5850 0.028 Uiso 1 1 calc R . . . .
C23 C 1.2817(2) 1.1804(2) 0.67843(14) 0.0245(5) Uani 1 1 d . . . . .
H23 H 1.3456 1.2152 0.6589 0.029 Uiso 1 1 calc R . . . .
C24 C 1.2527(2) 1.2420(2) 0.75030(15) 0.0239(5) Uani 1 1 d . . . . .
H24 H 1.2955 1.3206 0.7803 0.029 Uiso 1 1 calc R . . . .
C25 C 1.1607(2) 1.1887(2) 0.77845(14) 0.0213(5) Uani 1 1 d . . . . .
H25 H 1.1383 1.2306 0.8271 0.026 Uiso 1 1 calc R . . . .
C26 C 1.1019(2) 1.07269(19) 0.73412(13) 0.0172(5) Uani 1 1 d . . . . .
C27 C 1.0087(2) 1.00191(19) 0.75962(13) 0.0169(5) Uani 1 1 d . . . . .
C28 C 0.9655(2) 1.03880(19) 0.83091(13) 0.0168(5) Uani 1 1 d . . . . .
H28 H 0.9910 1.1185 0.8666 0.020 Uiso 1 1 calc R . . . .
C29 C 0.8843(2) 0.95743(19) 0.84918(13) 0.0165(5) Uani 1 1 d . . . . .
C30 C 0.8404(2) 0.98987(18) 0.92622(13) 0.0168(5) Uani 1 1 d . . . . .
C31 C 0.8217(2) 1.10903(19) 0.96041(13) 0.0192(5) Uani 1 1 d . . . . .
H31 H 0.8423 1.1701 0.9363 0.023 Uiso 1 1 calc R . . . .
C32 C 0.7728(2) 1.1371(2) 1.02982(14) 0.0237(5) Uani 1 1 d . . . . .
H32 H 0.7582 1.2172 1.0519 0.028 Uiso 1 1 calc R . . . .
C33 C 0.7456(2) 1.0505(2) 1.06664(14) 0.0264(6) Uani 1 1 d . . . . .
H33 H 0.7125 1.0705 1.1140 0.032 Uiso 1 1 calc R . . . .
C34 C 0.7669(2) 0.9328(2) 1.03410(14) 0.0247(5) Uani 1 1 d . . . . .
H34 H 0.7498 0.8729 1.0600 0.030 Uiso 1 1 calc R . . . .
C35 C 0.8132(2) 0.90287(19) 0.96403(13) 0.0203(5) Uani 1 1 d . . . . .
H35 H 0.8263 0.8223 0.9418 0.024 Uiso 1 1 calc R . . . .
C36 C 0.8431(2) 0.84219(19) 0.79284(13) 0.0173(5) Uani 1 1 d . . . . .
H36 H 0.7862 0.7856 0.8030 0.021 Uiso 1 1 calc R . . . .
C37 C 0.8876(2) 0.81277(19) 0.72181(13) 0.0169(5) Uani 1 1 d . . . . .
C38 C 0.8520(2) 0.69711(19) 0.65482(13) 0.0178(5) Uani 1 1 d . . . . .
C39 C 0.7655(2) 0.60298(19) 0.65390(14) 0.0218(5) Uani 1 1 d . . . . .
H39 H 0.7241 0.6095 0.6972 0.026 Uiso 1 1 calc R . . . .
C40 C 0.7411(2) 0.4988(2) 0.58791(14) 0.0252(5) Uani 1 1 d . . . . .
H40 H 0.6823 0.4328 0.5856 0.030 Uiso 1 1 calc R . . . .
C41 C 0.8029(2) 0.4915(2) 0.52567(14) 0.0250(5) Uani 1 1 d . . . . .
H41 H 0.7880 0.4205 0.4806 0.030 Uiso 1 1 calc R . . . .
C42 C 0.8868(2) 0.5898(2) 0.53032(14) 0.0228(5) Uani 1 1 d . . . . .
H42 H 0.9283 0.5853 0.4872 0.027 Uiso 1 1 calc R . . . .
C43 C 0.5887(3) 0.5186(3) 0.3425(2) 0.0527(9) Uani 1 1 d . . . . .
H43A H 0.6683 0.5697 0.3771 0.079 Uiso 1 1 calc GR . . . .
H43B H 0.6067 0.4594 0.2960 0.079 Uiso 1 1 calc GR . . . .
H43C H 0.5517 0.4768 0.3759 0.079 Uiso 1 1 calc GR . . . .
C44 C 0.5088(3) 0.9028(3) 0.82595(18) 0.0427(7) Uani 1 1 d . . . . .
H44A H 0.5637 0.8809 0.7883 0.064 Uiso 1 1 calc GR . . . .
H44B H 0.4656 0.8296 0.8314 0.064 Uiso 1 1 calc GR . . . .
H44C H 0.5610 0.9514 0.8806 0.064 Uiso 1 1 calc GR . . . .
Cl1 Cl 0.06765(5) 0.35552(5) -0.02858(3) 0.02096(13) Uani 1 1 d . . . . .
Cl2 Cl 0.34014(5) 0.39226(5) 0.15718(3) 0.02113(13) Uani 1 1 d . . . . .
Cl3 Cl 1.04113(6) 0.81814(5) 0.47823(3) 0.02956(15) Uani 1 1 d . . . . .
Cl4 Cl 1.23065(5) 0.75298(5) 0.66550(3) 0.02294(14) Uani 1 1 d . . . . .

loop_
_atom_site_aniso_label
_atom_site_aniso_U_11
_atom_site_aniso_U_22
_atom_site_aniso_U_33
_atom_site_aniso_U_23
_atom_site_aniso_U_13
_atom_site_aniso_U_12
Cu1 0.02346(17) 0.01385(15) 0.01417(15) 0.00155(12) 0.00851(12) -0.00260(11)
Cu2 0.02239(17) 0.01684(15) 0.01433(15) 0.00170(12) 0.00832(11) -0.00040(11)
N1 0.0212(10) 0.0144(9) 0.0167(9) 0.0038(8) 0.0064(8) -0.0012(7)
N2 0.0217(10) 0.0152(9) 0.0151(9) 0.0040(8) 0.0077(8) 0.0022(7)
N3 0.0208(10) 0.0161(9) 0.0163(9) 0.0057(8) 0.0063(8) 0.0004(7)
N4 0.0216(10) 0.0194(9) 0.0159(9) 0.0048(8) 0.0077(8) 0.0015(7)
N5 0.0180(10) 0.0149(9) 0.0159(9) 0.0030(8) 0.0052(8) 0.0001(7)
N6 0.0205(10) 0.0165(9) 0.0160(9) 0.0035(8) 0.0057(8) 0.0012(7)
O1W 0.0510(13) 0.0295(10) 0.0542(14) -0.0009(10) -0.0167(11) 0.0026(9)
O2W 0.0264(10) 0.0267(9) 0.0259(9) 0.0060(8) 0.0048(7) -0.0038(7)
C1 0.0253(13) 0.0193(11) 0.0187(11) 0.0009(10) 0.0093(10) -0.0001(9)
C2 0.0270(13) 0.0245(12) 0.0205(12) 0.0041(10) 0.0129(10) 0.0045(10)
C3 0.0233(13) 0.0248(12) 0.0252(12) 0.0078(10) 0.0124(10) -0.0007(9)
C4 0.0225(12) 0.0184(11) 0.0208(12) 0.0039(10) 0.0077(10) -0.0013(9)
C5 0.0207(12) 0.0157(11) 0.0164(11) 0.0044(9) 0.0055(9) 0.0026(8)
C6 0.0197(12) 0.0167(11) 0.0173(11) 0.0077(9) 0.0066(9) 0.0017(8)
C7 0.0213(12) 0.0181(11) 0.0162(11) 0.0056(9) 0.0061(9) -0.0025(9)
C8 0.0204(12) 0.0181(11) 0.0161(11) 0.0035(9) 0.0036(9) 0.0016(9)
C9 0.0254(13) 0.0179(11) 0.0136(11) 0.0030(9) 0.0045(9) -0.0012(9)
C10 0.0312(15) 0.0324(14) 0.0266(13) -0.0051(12) 0.0155(11) -0.0061(11)
C11 0.0384(17) 0.0359(16) 0.0382(16) -0.0126(13) 0.0176(13) -0.0176(12)
C12 0.0493(17) 0.0227(13) 0.0264(14) -0.0074(11) 0.0169(12) -0.0105(11)
C13 0.0370(15) 0.0222(12) 0.0201(12) 0.0063(10) 0.0111(10) 0.0049(10)
C14 0.0248(13) 0.0162(11) 0.0181(11) 0.0053(10) 0.0065(9) 0.0017(9)
C15 0.0234(12) 0.0178(11) 0.0160(11) 0.0053(9) 0.0095(9) 0.0023(9)
C16 0.0215(12) 0.0173(11) 0.0166(11) 0.0088(10) 0.0064(9) 0.0028(9)
C17 0.0197(12) 0.0161(11) 0.0136(11) 0.0039(9) 0.0039(9) 0.0017(8)
C18 0.0249(13) 0.0197(11) 0.0180(12) 0.0020(10) 0.0083(9) 0.0009(9)
C19 0.0239(13) 0.0266(12) 0.0201(12) 0.0086(10) 0.0114(10) 0.0012(9)
C20 0.0253(13) 0.0226(12) 0.0228(12) 0.0063(11) 0.0076(10) -0.0032(9)
C21 0.0268(13) 0.0164(11) 0.0181(11) 0.0039(10) 0.0065(10) -0.0011(9)
C22 0.0272(13) 0.0261(12) 0.0187(12) 0.0071(10) 0.0112(10) 0.0025(10)
C23 0.0253(13) 0.0266(12) 0.0238(12) 0.0105(11) 0.0089(10) -0.0035(9)
C24 0.0274(13) 0.0195(11) 0.0239(12) 0.0059(10) 0.0069(10) -0.0025(9)
C25 0.0262(13) 0.0187(11) 0.0180(11) 0.0029(10) 0.0076(10) -0.0003(9)
C26 0.0205(12) 0.0184(11) 0.0140(11) 0.0048(9) 0.0064(9) 0.0030(9)
C27 0.0175(11) 0.0159(11) 0.0162(11) 0.0038(9) 0.0038(9) 0.0010(8)
C28 0.0189(12) 0.0144(10) 0.0163(11) 0.0027(9) 0.0051(9) 0.0016(8)
C29 0.0182(12) 0.0172(11) 0.0153(11) 0.0060(9) 0.0046(9) 0.0045(8)
C30 0.0137(11) 0.0194(11) 0.0157(11) 0.0030(9) 0.0035(9) 0.0004(8)
C31 0.0201(12) 0.0195(11) 0.0186(11) 0.0053(10) 0.0071(9) 0.0005(9)
C32 0.0219(12) 0.0243(12) 0.0198(12) -0.0019(10) 0.0057(10) 0.0012(9)
C33 0.0210(13) 0.0402(14) 0.0148(11) 0.0011(11) 0.0075(9) -0.0023(10)
C34 0.0228(13) 0.0324(13) 0.0180(12) 0.0106(11) 0.0030(10) -0.0081(10)
C35 0.0223(12) 0.0177(11) 0.0179(11) 0.0030(10) 0.0029(9) -0.0016(9)
C36 0.0171(11) 0.0149(11) 0.0193(11) 0.0039(9) 0.0055(9) -0.0001(8)
C37 0.0171(12) 0.0161(11) 0.0173(11) 0.0048(9) 0.0043(9) 0.0025(8)
C38 0.0180(12) 0.0181(11) 0.0162(11) 0.0040(9) 0.0033(9) 0.0023(8)
C39 0.0251(13) 0.0207(11) 0.0191(12) 0.0044(10) 0.0075(10) 0.0000(9)
C40 0.0292(14) 0.0173(11) 0.0239(12) 0.0016(10) 0.0044(10) -0.0051(9)
C41 0.0300(14) 0.0196(11) 0.0195(12) -0.0009(10) 0.0036(10) -0.0003(9)
C42 0.0262(13) 0.0226(12) 0.0171(12) 0.0014(10) 0.0055(10) 0.0033(9)
C43 0.0453(19) 0.0490(18) 0.054(2) 0.0138(16) -0.0061(15) 0.0111(14)
C44 0.0263(15) 0.0549(18) 0.0453(17) 0.0181(15) 0.0025(13) 0.0053(13)
Cl1 0.0283(3) 0.0161(3) 0.0159(3) 0.0012(2) 0.0059(2) -0.0014(2)
Cl2 0.0230(3) 0.0210(3) 0.0205(3) 0.0062(2) 0.0079(2) 0.0017(2)
Cl3 0.0450(4) 0.0275(3) 0.0156(3) 0.0023(3) 0.0130(3) -0.0008(3)
Cl4 0.0216(3) 0.0204(3) 0.0253(3) 0.0047(2) 0.0061(2) -0.0001(2)

loop_
_atom_type_symbol
_atom_type_description
_atom_type_scat_dispersion_real
_atom_type_scat_dispersion_imag
_atom_type_scat_source
C C 0.0033 0.0016 'International Tables Vol C Tables 4.2.6.8 and 6.1.1.4'
H H 0.0000 0.0000 'International Tables Vol C Tables 4.2.6.8 and 6.1.1.4'
N N 0.0061 0.0033 'International Tables Vol C Tables 4.2.6.8 and 6.1.1.4'
O O 0.0106 0.0060 'International Tables Vol C Tables 4.2.6.8 and 6.1.1.4'
Cl Cl 0.1484 0.1585 'International Tables Vol C Tables 4.2.6.8 and 6.1.1.4'
Cu Cu 0.3201 1.2651 'International Tables Vol C Tables 4.2.6.8 and 6.1.1.4'

loop_
_geom_angle_atom_site_label_1
_geom_angle_atom_site_label_2
_geom_angle_atom_site_label_3
_geom_angle
_geom_angle_site_symmetry_1
_geom_angle_site_symmetry_3
_geom_angle_publ_flag
N1 Cu1 Cl1 98.98(5) . . ?
N1 Cu1 Cl2 93.50(5) . . ?
N2 Cu1 N1 79.26(7) . . ?
N2 Cu1 N3 79.38(7) . . ?
N2 Cu1 Cl1 164.31(5) . . ?
N2 Cu1 Cl2 93.79(5) . . ?
N3 Cu1 N1 158.11(7) . . ?
N3 Cu1 Cl1 100.27(5) . . ?
N3 Cu1 Cl2 92.63(5) . . ?
Cl1 Cu1 Cl2 101.88(2) . . ?
N4 Cu2 N6 157.24(7) . . ?
N4 Cu2 Cl3 98.92(5) . . ?
N4 Cu2 Cl4 94.17(5) . . ?
N5 Cu2 N4 78.79(7) . . ?
N5 Cu2 N6 79.03(7) . . ?
N5 Cu2 Cl3 153.09(5) . . ?
N5 Cu2 Cl4 103.45(5) . . ?
N6 Cu2 Cl3 98.54(5) . . ?
N6 Cu2 Cl4 95.85(5) . . ?
Cl3 Cu2 Cl4 103.45(2) . . ?
C1 N1 Cu1 126.64(15) . . ?
C1 N1 C5 118.3(2) . . ?
C5 N1 Cu1 114.68(14) . . ?
C6 N2 Cu1 119.45(14) . . ?
C6 N2 C16 121.19(18) . . ?
C16 N2 Cu1 119.31(15) . . ?
C17 N3 Cu1 114.82(15) . . ?
C21 N3 Cu1 126.25(15) . . ?
C21 N3 C17 118.9(2) . . ?
C22 N4 Cu2 125.78(14) . . ?
C22 N4 C26 118.89(18) . . ?
C26 N4 Cu2 115.03(15) . . ?
C27 N5 Cu2 119.56(15) . . ?
C27 N5 C37 121.10(18) . . ?
C37 N5 Cu2 119.31(13) . . ?
C38 N6 Cu2 114.63(14) . . ?
C42 N6 Cu2 126.70(16) . . ?
C42 N6 C38 118.6(2) . . ?
C43 O1W H1W 109.5 . . ?
C44 O2W H2W 109.5 . . ?
N1 C1 H1 118.7 . . ?
N1 C1 C2 122.6(2) . . ?
C2 C1 H1 118.7 . . ?
C1 C2 H2 120.4 . . ?
C1 C2 C3 119.3(2) . . ?
C3 C2 H2 120.4 . . ?
C2 C3 H3 120.4 . . ?
C2 C3 C4 119.1(2) . . ?
C4 C3 H3 120.4 . . ?
C3 C4 H4 120.7 . . ?
C5 C4 C3 118.7(2) . . ?
C5 C4 H4 120.7 . . ?
N1 C5 C4 121.99(19) . . ?
N1 C5 C6 113.06(19) . . ?
C4 C5 C6 124.93(19) . . ?
N2 C6 C5 112.52(18) . . ?
N2 C6 C7 121.1(2) . . ?
C7 C6 C5 126.3(2) . . ?
C6 C7 H7 120.4 . . ?
C6 C7 C8 119.3(2) . . ?
C8 C7 H7 120.4 . . ?
C7 C8 C9 120.5(2) . . ?
C15 C8 C7 118.36(19) . . ?
C15 C8 C9 121.1(2) . . ?
C10 C9 C8 121.5(2) . . ?
C10 C9 C14 118.2(2) . . ?
C14 C9 C8 120.3(2) . . ?
C9 C10 H10 119.0 . . ?
C9 C10 C11 122.0(2) . . ?
C11 C10 H10 119.0 . . ?
C10 C11 H11 120.3 . . ?
C10 C11 C12 119.3(3) . . ?
C12 C11 H11 120.3 . . ?
C11 C12 H12 120.0 . . ?
C13 C12 C11 120.0(2) . . ?
C13 C12 H12 120.0 . . ?
C12 C13 H13 119.8 . . ?
C12 C13 C14 120.5(2) . . ?
C14 C13 H13 119.8 . . ?
C9 C14 H14 120.0 . . ?
C13 C14 C9 120.0(2) . . ?
C13 C14 H14 120.0 . . ?
C8 C15 H15 120.3 . . ?
C16 C15 C8 119.3(2) . . ?
C16 C15 H15 120.3 . . ?
N2 C16 C15 120.7(2) . . ?
N2 C16 C17 112.51(18) . . ?
C15 C16 C17 126.8(2) . . ?
N3 C17 C16 113.95(19) . . ?
N3 C17 C18 121.7(2) . . ?
C18 C17 C16 124.3(2) . . ?
C17 C18 H18 120.7 . . ?
C19 C18 C17 118.7(2) . . ?
C19 C18 H18 120.7 . . ?
C18 C19 H19 120.3 . . ?
C20 C19 C18 119.4(2) . . ?
C20 C19 H19 120.3 . . ?
C19 C20 H20 120.5 . . ?
C19 C20 C21 119.0(2) . . ?
C21 C20 H20 120.5 . . ?
N3 C21 C20 122.3(2) . . ?
N3 C21 H21 118.9 . . ?
C20 C21 H21 118.9 . . ?
N4 C22 H22 118.7 . . ?
N4 C22 C23 122.5(2) . . ?
C23 C22 H22 118.7 . . ?
C22 C23 H23 120.7 . . ?
C24 C23 C22 118.7(2) . . ?
C24 C23 H23 120.7 . . ?
C23 C24 H24 120.2 . . ?
C23 C24 C25 119.7(2) . . ?
C25 C24 H24 120.2 . . ?
C24 C25 H25 120.7 . . ?
C24 C25 C26 118.7(2) . . ?
C26 C25 H25 120.7 . . ?
N4 C26 C25 121.5(2) . . ?
N4 C26 C27 113.86(18) . . ?
C25 C26 C27 124.61(19) . . ?
N5 C27 C26 112.68(18) . . ?
N5 C27 C28 120.8(2) . . ?
C28 C27 C26 126.47(19) . . ?
C27 C28 H28 120.4 . . ?
C29 C28 C27 119.25(19) . . ?
C29 C28 H28 120.4 . . ?
C28 C29 C30 121.56(18) . . ?
C28 C29 C36 118.89(19) . . ?
C36 C29 C30 119.6(2) . . ?
C31 C30 C29 120.1(2) . . ?
C35 C30 C29 120.77(18) . . ?
C35 C30 C31 119.1(2) . . ?
C30 C31 H31 120.1 . . ?
C32 C31 C30 119.7(2) . . ?
C32 C31 H31 120.1 . . ?
C31 C32 H32 119.6 . . ?
C33 C32 C31 120.8(2) . . ?
C33 C32 H32 119.6 . . ?
C32 C33 H33 120.2 . . ?
C32 C33 C34 119.6(2) . . ?
C34 C33 H33 120.2 . . ?
C33 C34 H34 119.9 . . ?
C35 C34 C33 120.3(2) . . ?
C35 C34 H34 119.9 . . ?
C30 C35 H35 119.7 . . ?
C34 C35 C30 120.5(2) . . ?
C34 C35 H35 119.7 . . ?
C29 C36 H36 120.7 . . ?
C37 C36 C29 118.6(2) . . ?
C37 C36 H36 120.7 . . ?
N5 C37 C36 121.25(19) . . ?
N5 C37 C38 112.74(19) . . ?
C36 C37 C38 126.0(2) . . ?
N6 C38 C37 114.0(2) . . ?
N6 C38 C39 122.2(2) . . ?
C39 C38 C37 123.8(2) . . ?
C38 C39 H39 120.9 . . ?
C38 C39 C40 118.3(2) . . ?
C40 C39 H39 120.9 . . ?
C39 C40 H40 120.2 . . ?
C41 C40 C39 119.7(2) . . ?
C41 C40 H40 120.2 . . ?
C40 C41 H41 120.6 . . ?
C40 C41 C42 118.7(2) . . ?
C42 C41 H41 120.6 . . ?
N6 C42 C41 122.5(2) . . ?
N6 C42 H42 118.7 . . ?
C41 C42 H42 118.7 . . ?
O1W C43 H43A 109.5 . . ?
O1W C43 H43B 109.5 . . ?
O1W C43 H43C 109.5 . . ?
H43A C43 H43B 109.5 . . ?
H43A C43 H43C 109.5 . . ?
H43B C43 H43C 109.5 . . ?
O2W C44 H44A 109.5 . . ?
O2W C44 H44B 109.5 . . ?
O2W C44 H44C 109.5 . . ?
H44A C44 H44B 109.5 . . ?
H44A C44 H44C 109.5 . . ?
H44B C44 H44C 109.5 . . ?

loop_
_geom_bond_atom_site_label_1
_geom_bond_atom_site_label_2
_geom_bond_distance
_geom_bond_site_symmetry_2
_geom_bond_publ_flag
Cu1 N1 2.0392(19) . ?
Cu1 N2 1.9500(17) . ?
Cu1 N3 2.0364(19) . ?
Cu1 Cl1 2.2565(6) . ?
Cu1 Cl2 2.5406(6) . ?
Cu2 N4 2.0455(18) . ?
Cu2 N5 1.9605(17) . ?
Cu2 N6 2.0548(19) . ?
Cu2 Cl3 2.2534(6) . ?
Cu2 Cl4 2.4509(6) . ?
N1 C1 1.344(3) . ?
N1 C5 1.365(3) . ?
N2 C6 1.338(3) . ?
N2 C16 1.348(3) . ?
N3 C17 1.364(3) . ?
N3 C21 1.329(3) . ?
N4 C22 1.335(3) . ?
N4 C26 1.360(3) . ?
N5 C27 1.339(3) . ?
N5 C37 1.340(3) . ?
N6 C38 1.359(3) . ?
N6 C42 1.338(3) . ?
O1W H1W 0.8400 . ?
O1W C43 1.402(3) . ?
O2W H2W 0.8400 . ?
O2W C44 1.415(3) . ?
C1 H1 0.9500 . ?
C1 C2 1.375(3) . ?
C2 H2 0.9500 . ?
C2 C3 1.378(3) . ?
C3 H3 0.9500 . ?
C3 C4 1.399(3) . ?
C4 H4 0.9500 . ?
C4 C5 1.378(3) . ?
C5 C6 1.497(3) . ?
C6 C7 1.384(3) . ?
C7 H7 0.9500 . ?
C7 C8 1.411(3) . ?
C8 C9 1.488(3) . ?
C8 C15 1.399(3) . ?
C9 C10 1.379(3) . ?
C9 C14 1.406(3) . ?
C10 H10 0.9500 . ?
C10 C11 1.381(3) . ?
C11 H11 0.9500 . ?
C11 C12 1.390(4) . ?
C12 H12 0.9500 . ?
C12 C13 1.374(4) . ?
C13 H13 0.9500 . ?
C13 C14 1.393(3) . ?
C14 H14 0.9500 . ?
C15 H15 0.9500 . ?
C15 C16 1.393(3) . ?
C16 C17 1.477(3) . ?
C17 C18 1.385(3) . ?
C18 H18 0.9500 . ?
C18 C19 1.383(3) . ?
C19 H19 0.9500 . ?
C19 C20 1.383(3) . ?
C20 H20 0.9500 . ?
C20 C21 1.386(3) . ?
C21 H21 0.9500 . ?
C22 H22 0.9500 . ?
C22 C23 1.384(3) . ?
C23 H23 0.9500 . ?
C23 C24 1.381(3) . ?
C24 H24 0.9500 . ?
C24 C25 1.386(3) . ?
C25 H25 0.9500 . ?
C25 C26 1.388(3) . ?
C26 C27 1.476(3) . ?
C27 C28 1.395(3) . ?
C28 H28 0.9500 . ?
C28 C29 1.394(3) . ?
C29 C30 1.484(3) . ?
C29 C36 1.406(3) . ?
C30 C31 1.407(3) . ?
C30 C35 1.390(3) . ?
C31 H31 0.9500 . ?
C31 C32 1.395(3) . ?
C32 H32 0.9500 . ?
C32 C33 1.375(4) . ?
C33 H33 0.9500 . ?
C33 C34 1.395(3) . ?
C34 H34 0.9500 . ?
C34 C35 1.389(3) . ?
C35 H35 0.9500 . ?
C36 H36 0.9500 . ?
C36 C37 1.393(3) . ?
C37 C38 1.485(3) . ?
C38 C39 1.387(3) . ?
C39 H39 0.9500 . ?
C39 C40 1.390(3) . ?
C40 H40 0.9500 . ?
C40 C41 1.383(3) . ?
C41 H41 0.9500 . ?
C41 C42 1.385(3) . ?
C42 H42 0.9500 . ?
C43 H43A 0.9800 . ?
C43 H43B 0.9800 . ?
C43 H43C 0.9800 . ?
C44 H44A 0.9800 . ?
C44 H44B 0.9800 . ?
C44 H44C 0.9800 . ?

loop_
_geom_torsion_atom_site_label_1
_geom_torsion_atom_site_label_2
_geom_torsion_atom_site_label_3
_geom_torsion_atom_site_label_4
_geom_torsion
_geom_torsion_site_symmetry_1
_geom_torsion_site_symmetry_2
_geom_torsion_site_symmetry_3
_geom_torsion_site_symmetry_4
_geom_torsion_publ_flag
Cu1 N1 C1 C2 -171.17(17) . . . . ?
Cu1 N1 C5 C4 171.28(17) . . . . ?
Cu1 N1 C5 C6 -9.9(2) . . . . ?
Cu1 N2 C6 C5 3.8(2) . . . . ?
Cu1 N2 C6 C7 -178.69(15) . . . . ?
Cu1 N2 C16 C15 178.19(15) . . . . ?
Cu1 N2 C16 C17 -0.8(2) . . . . ?
Cu1 N3 C17 C16 -1.3(2) . . . . ?
Cu1 N3 C17 C18 179.74(16) . . . . ?
Cu1 N3 C21 C20 178.40(16) . . . . ?
Cu2 N4 C22 C23 -172.50(17) . . . . ?
Cu2 N4 C26 C25 175.87(17) . . . . ?
Cu2 N4 C26 C27 -3.0(2) . . . . ?
Cu2 N5 C27 C26 0.8(2) . . . . ?
Cu2 N5 C27 C28 -176.56(15) . . . . ?
Cu2 N5 C37 C36 174.81(15) . . . . ?
Cu2 N5 C37 C38 -5.2(2) . . . . ?
Cu2 N6 C38 C37 2.7(2) . . . . ?
Cu2 N6 C38 C39 -177.57(17) . . . . ?
Cu2 N6 C42 C41 176.28(17) . . . . ?
N1 C1 C2 C3 0.6(3) . . . . ?
N1 C5 C6 N2 4.3(3) . . . . ?
N1 C5 C6 C7 -173.0(2) . . . . ?
N2 C6 C7 C8 0.2(3) . . . . ?
N2 C16 C17 N3 1.4(3) . . . . ?
N2 C16 C17 C18 -179.7(2) . . . . ?
N3 C17 C18 C19 2.6(3) . . . . ?
N4 C22 C23 C24 -2.3(4) . . . . ?
N4 C26 C27 N5 1.5(3) . . . . ?
N4 C26 C27 C28 178.7(2) . . . . ?
N5 C27 C28 C29 1.8(3) . . . . ?
N5 C37 C38 N6 1.4(3) . . . . ?
N5 C37 C38 C39 -178.4(2) . . . . ?
N6 C38 C39 C40 0.8(3) . . . . ?
C1 N1 C5 C4 -1.9(3) . . . . ?
C1 N1 C5 C6 176.89(18) . . . . ?
C1 C2 C3 C4 -1.5(3) . . . . ?
C2 C3 C4 C5 0.7(3) . . . . ?
C3 C4 C5 N1 1.0(3) . . . . ?
C3 C4 C5 C6 -177.6(2) . . . . ?
C4 C5 C6 N2 -177.0(2) . . . . ?
C4 C5 C6 C7 5.7(3) . . . . ?
C5 N1 C1 C2 1.1(3) . . . . ?
C5 C6 C7 C8 177.4(2) . . . . ?
C6 N2 C16 C15 0.7(3) . . . . ?
C6 N2 C16 C17 -178.31(19) . . . . ?
C6 C7 C8 C9 -177.90(19) . . . . ?
C6 C7 C8 C15 1.2(3) . . . . ?
C7 C8 C9 C10 -24.5(3) . . . . ?
C7 C8 C9 C14 155.0(2) . . . . ?
C7 C8 C15 C16 -1.6(3) . . . . ?
C8 C9 C10 C11 -179.6(2) . . . . ?
C8 C9 C14 C13 -178.6(2) . . . . ?
C8 C15 C16 N2 0.7(3) . . . . ?
C8 C15 C16 C17 179.6(2) . . . . ?
C9 C8 C15 C16 177.42(19) . . . . ?
C9 C10 C11 C12 -1.7(5) . . . . ?
C10 C9 C14 C13 0.9(3) . . . . ?
C10 C11 C12 C13 0.7(5) . . . . ?
C11 C12 C13 C14 1.1(4) . . . . ?
C12 C13 C14 C9 -1.9(4) . . . . ?
C14 C9 C10 C11 0.9(4) . . . . ?
C15 C8 C9 C10 156.5(2) . . . . ?
C15 C8 C9 C14 -24.0(3) . . . . ?
C15 C16 C17 N3 -177.55(19) . . . . ?
C15 C16 C17 C18 1.3(4) . . . . ?
C16 N2 C6 C5 -178.69(18) . . . . ?
C16 N2 C6 C7 -1.2(3) . . . . ?
C16 C17 C18 C19 -176.2(2) . . . . ?
C17 N3 C21 C20 1.1(3) . . . . ?
C17 C18 C19 C20 -0.9(3) . . . . ?
C18 C19 C20 C21 -0.5(3) . . . . ?
C19 C20 C21 N3 0.5(3) . . . . ?
C21 N3 C17 C16 176.26(19) . . . . ?
C21 N3 C17 C18 -2.7(3) . . . . ?
C22 N4 C26 C25 1.9(3) . . . . ?
C22 N4 C26 C27 -177.03(19) . . . . ?
C22 C23 C24 C25 1.1(3) . . . . ?
C23 C24 C25 C26 1.4(3) . . . . ?
C24 C25 C26 N4 -3.0(3) . . . . ?
C24 C25 C26 C27 175.8(2) . . . . ?
C25 C26 C27 N5 -177.3(2) . . . . ?
C25 C26 C27 C28 -0.2(4) . . . . ?
C26 N4 C22 C23 0.8(3) . . . . ?
C26 C27 C28 C29 -175.2(2) . . . . ?
C27 N5 C37 C36 -3.2(3) . . . . ?
C27 N5 C37 C38 176.82(18) . . . . ?
C27 C28 C29 C30 176.99(19) . . . . ?
C27 C28 C29 C36 -3.2(3) . . . . ?
C28 C29 C30 C31 32.4(3) . . . . ?
C28 C29 C30 C35 -149.8(2) . . . . ?
C28 C29 C36 C37 1.5(3) . . . . ?
C29 C30 C31 C32 176.0(2) . . . . ?
C29 C30 C35 C34 -177.2(2) . . . . ?
C29 C36 C37 N5 1.7(3) . . . . ?
C29 C36 C37 C38 -178.36(19) . . . . ?
C30 C29 C36 C37 -178.65(19) . . . . ?
C30 C31 C32 C33 1.6(3) . . . . ?
C31 C30 C35 C34 0.6(3) . . . . ?
C31 C32 C33 C34 -0.1(3) . . . . ?
C32 C33 C34 C35 -1.2(3) . . . . ?
C33 C34 C35 C30 0.9(3) . . . . ?
C35 C30 C31 C32 -1.9(3) . . . . ?
C36 C29 C30 C31 -147.4(2) . . . . ?
C36 C29 C30 C35 30.4(3) . . . . ?
C36 C37 C38 N6 -178.6(2) . . . . ?
C36 C37 C38 C39 1.6(3) . . . . ?
C37 N5 C27 C26 178.79(18) . . . . ?
C37 N5 C27 C28 1.4(3) . . . . ?
C37 C38 C39 C40 -179.4(2) . . . . ?
C38 N6 C42 C41 -0.1(3) . . . . ?
C38 C39 C40 C41 0.1(3) . . . . ?
C39 C40 C41 C42 -0.9(3) . . . . ?
C40 C41 C42 N6 0.9(4) . . . . ?
C42 N6 C38 C37 179.42(18) . . . . ?
C42 N6 C38 C39 -0.8(3) . . . . ?
